data_7055602
loop_
_publ_author_name
'Bekere, Laura'
'Larina, Nina'
'Lokshin, Vladimir'
'Ellern, Arkady'
'Sigalov, Mark'
'Khodorkovsky, Vladimir'

_publ_section_title
;
 A new class of spirocyclic photochromes reacting with light of both UV
 and visible ranges
;
_journal_issue 8
_journal_name_full 'New J. Chem.'
_journal_page_first 6554
_journal_paper_doi 10.1039/C6NJ00666C
_journal_volume 40
_journal_year 2016
_chemical_formula_sum 'C31 H25 N O3'
_chemical_formula_weight 459.52
_chemical_name_systematic '3-(4-(Diethylamino)phenyl)spiro[fluorene-4,2?-[2H]indene]-1?,3?,9(3H)- trione'
_space_group_crystal_system monoclinic
_space_group_IT_number 14
_space_group_name_Hall '-P 2yn'
_space_group_name_H-M_alt 'P 1 21/n 1'
_symmetry_space_group_name_Hall '-P 2yn'
_symmetry_space_group_name_H-M 'P 1 21/n 1'
_atom_sites_solution_hydrogens geom
_audit_creation_method SHELXL-2014/6
_audit_update_record
;
2015-11-10 deposited with the CCDC.
2016-06-01 downloaded from the CCDC.
;
_cell_angle_alpha 90
_cell_angle_beta 96.137(3)
_cell_angle_gamma 90
_cell_formula_units_Z 4
_cell_length_a 11.6979(4)
_cell_length_b 12.3967(4)
_cell_length_c 16.6477(6)
_cell_measurement_temperature 293(2)
_cell_volume 2400.34(14)
_computing_structure_refinement 'SHELXL-2014/6 (Sheldrick, 2014)'
_diffrn_ambient_temperature 293(2)
_diffrn_measured_fraction_theta_full 0.986
_diffrn_measured_fraction_theta_max 0.954
_diffrn_radiation_type CuK\a
_diffrn_radiation_wavelength 1.54184
_diffrn_reflns_av_R_equivalents 0.0252
_diffrn_reflns_av_unetI/netI 0.0331
_diffrn_reflns_Laue_measured_fraction_full 0.986
_diffrn_reflns_Laue_measured_fraction_max 0.954
_diffrn_reflns_limit_h_max 14
_diffrn_reflns_limit_h_min -13
_diffrn_reflns_limit_k_max 9
_diffrn_reflns_limit_k_min -15
_diffrn_reflns_limit_l_max 18
_diffrn_reflns_limit_l_min -20
_diffrn_reflns_number 7730
_diffrn_reflns_point_group_measured_fraction_full 0.986
_diffrn_reflns_point_group_measured_fraction_max 0.954
_diffrn_reflns_theta_full 67.684
_diffrn_reflns_theta_max 70.889
_diffrn_reflns_theta_min 4.406
_exptl_absorpt_coefficient_mu 0.648
_exptl_crystal_density_diffrn 1.272
_exptl_crystal_F_000 968
_refine_diff_density_max 0.379
_refine_diff_density_min -0.170
_refine_diff_density_rms 0.038
_refine_ls_extinction_method none
_refine_ls_goodness_of_fit_ref 1.034
_refine_ls_hydrogen_treatment constr
_refine_ls_matrix_type full
_refine_ls_number_parameters 338
_refine_ls_number_reflns 4426
_refine_ls_number_restraints 5
_refine_ls_restrained_S_all 1.037
_refine_ls_R_factor_all 0.0840
_refine_ls_R_factor_gt 0.0619
_refine_ls_shift/su_max 0.000
_refine_ls_shift/su_mean 0.000
_refine_ls_structure_factor_coef Fsqd
_refine_ls_weighting_details 'w=1/[\s^2^(Fo^2^)+(0.0924P)^2^+0.6023P] where P=(Fo^2^+2Fc^2^)/3'
_refine_ls_weighting_scheme calc
_refine_ls_wR_factor_gt 0.1687
_refine_ls_wR_factor_ref 0.1909
_reflns_Friedel_coverage 0.000
_reflns_number_gt 3182
_reflns_number_total 4426
_reflns_threshold_expression 'I > 2\s(I)'
_cod_data_source_file c6nj00666c2.cif
_cod_data_source_block lb3_39
_cod_depositor_comments 'Adding full bibliography for 7055601--7055603.cif.'
_cod_original_cell_volume 2400.34(15)
_cod_database_code 7055602
_shelx_space_group_comment
;
The symmetry employed for this shelxl refinement is uniquely defined
by the following loop, which should always be used as a source of
symmetry information in preference to the above space-group names.
They are only intended as comments.
;
_shelxl_version_number 2014/6

loop_
_space_group_symop_operation_xyz
'x, y, z'
'-x+1/2, y+1/2, -z+1/2'
'-x, -y, -z'
'x-1/2, -y-1/2, z-1/2'

loop_
_atom_site_label
_atom_site_type_symbol
_atom_site_fract_x
_atom_site_fract_y
_atom_site_fract_z
_atom_site_U_iso_or_equiv
_atom_site_adp_type
_atom_site_occupancy
_atom_site_site_symmetry_order
_atom_site_calc_flag
_atom_site_refinement_flags_posn
_atom_site_refinement_flags_adp
_atom_site_refinement_flags_occupancy
_atom_site_disorder_assembly
_atom_site_disorder_group
O2 O 0.08225(16) 0.45984(16) 0.16747(14) 0.0771(5) Uani 1 1 d . . . . .
O3 O 0.32994(18) 0.74595(15) 0.11681(13) 0.0773(5) Uani 1 1 d . . . . .
C10 C 0.2923(2) 0.5156(2) -0.01485(15) 0.0619(6) Uani 1 1 d . . . . .
C21 C 0.15532(19) 0.52980(18) 0.17540(16) 0.0567(6) Uani 1 1 d . . . . .
C8 C 0.4194(2) 0.3782(2) 0.03991(17) 0.0645(6) Uani 1 1 d . . . . .
C1 C 0.2076(2) 0.58561(18) 0.10622(14) 0.0551(5) Uani 1 1 d . . . . .
C20 C 0.2068(2) 0.5760(2) 0.25236(15) 0.0585(6) Uani 1 1 d . . . . .
C14 C 0.2812(2) 0.67569(18) 0.15001(15) 0.0565(6) Uani 1 1 d . . . . .
C15 C 0.2792(2) 0.66007(19) 0.23790(15) 0.0579(6) Uani 1 1 d . . . . .
C3 C 0.3650(2) 0.4254(2) 0.10273(15) 0.0597(6) Uani 1 1 d . . . . .
C22 C 0.0286(2) 0.7090(2) 0.07224(15) 0.0639(6) Uani 1 1 d . . . . .
C2 C 0.2854(2) 0.50998(19) 0.06510(14) 0.0563(6) Uani 1 1 d . . . . .
C4 C 0.3913(2) 0.3897(2) 0.18019(17) 0.0674(7) Uani 1 1 d . . . . .
H4 H 0.3564 0.4202 0.2224 0.081 Uiso 1 1 calc R U . . .
C24 C -0.0183(2) 0.8969(2) 0.09301(19) 0.0724(7) Uani 1 1 d . . . . .
H24 H 0.0044 0.9688 0.0938 0.087 Uiso 1 1 calc R U . . .
C7 C 0.4985(3) 0.2971(2) 0.0542(2) 0.0798(8) Uani 1 1 d . . . . .
H7 H 0.5341 0.2668 0.0122 0.096 Uiso 1 1 calc R U . . .
O1 O 0.3997(2) 0.4125(2) -0.10443(14) 0.0979(7) Uani 1 1 d . . . . .
C13 C 0.1059(2) 0.6215(2) 0.04291(16) 0.0650(6) Uani 1 1 d . . . . .
H13 H 0.0565 0.5577 0.0348 0.078 Uiso 1 1 calc R U . . .
C27 C -0.0779(2) 0.6827(2) 0.09389(18) 0.0711(7) Uani 1 1 d . . . . .
H27 H -0.0987 0.6104 0.0957 0.085 Uiso 1 1 calc R U . . .
C23 C 0.0575(2) 0.8174(2) 0.07352(17) 0.0695(7) Uani 1 1 d . . . . .
H23 H 0.1300 0.8375 0.0609 0.083 Uiso 1 1 calc R U . . .
C12 C 0.1431(3) 0.6458(2) -0.03952(16) 0.0708(7) Uani 1 1 d . . . . .
H12 H 0.1061 0.6999 -0.0710 0.085 Uiso 1 1 calc R U . . .
C9 C 0.3752(3) 0.4322(2) -0.03719(17) 0.0707(7) Uani 1 1 d . . . . .
C16 C 0.3383(3) 0.7165(3) 0.30120(19) 0.0799(8) Uani 1 1 d . . . . .
H16 H 0.3864 0.7737 0.2915 0.096 Uiso 1 1 calc R U . . .
C11 C 0.2278(3) 0.5907(3) -0.06741(16) 0.0776(8) Uani 1 1 d . . . . .
H11 H 0.2451 0.6007 -0.1202 0.093 Uiso 1 1 calc R U . . .
C25 C -0.1283(2) 0.8697(2) 0.11145(19) 0.0718(7) Uani 1 1 d . . . . .
C19 C 0.1929(3) 0.5444(3) 0.33091(19) 0.0821(8) Uani 1 1 d . . . . .
H19 H 0.1449 0.4874 0.3411 0.099 Uiso 1 1 calc R U . . .
C6 C 0.5242(3) 0.2613(3) 0.1332(2) 0.0854(9) Uani 1 1 d . . . . .
H6 H 0.5774 0.2061 0.1443 0.102 Uiso 1 1 calc R U . . .
C26 C -0.1542(2) 0.7596(2) 0.1129(2) 0.0759(8) Uani 1 1 d . . . . .
H26 H -0.2255 0.7382 0.1271 0.091 Uiso 1 1 calc R U . . .
C5 C 0.4716(3) 0.3065(3) 0.1950(2) 0.0810(8) Uani 1 1 d . . . . .
H5 H 0.4897 0.2814 0.2474 0.097 Uiso 1 1 calc R U . . .
N1 N -0.2086(3) 0.9468(2) 0.1276(3) 0.1133(12) Uani 1 1 d D U . . .
C18 C 0.2529(4) 0.6010(4) 0.39291(19) 0.0986(12) Uani 1 1 d . . . . .
H18 H 0.2455 0.5816 0.4461 0.118 Uiso 1 1 calc R U . . .
C28 C -0.1842(4) 1.0632(3) 0.1222(2) 0.0970(10) Uani 1 1 d . . . . .
H28A H -0.1312 1.0745 0.0819 0.116 Uiso 1 1 calc R U . . .
H28B H -0.2549 1.1010 0.1043 0.116 Uiso 1 1 calc R U . . .
C17 C 0.3238(4) 0.6859(4) 0.3776(2) 0.0988(12) Uani 1 1 d . . . . .
H17 H 0.3627 0.7229 0.4208 0.119 Uiso 1 1 calc R U . . .
C29 C -0.1350(6) 1.1087(5) 0.1986(3) 0.1466(19) Uani 1 1 d . . . . .
H29A H -0.1107 1.1814 0.1902 0.220 Uiso 1 1 calc R U . . .
H29B H -0.0701 1.0662 0.2199 0.220 Uiso 1 1 calc R U . . .
H29C H -0.1918 1.1085 0.2362 0.220 Uiso 1 1 calc R U . . .
C30A C -0.3063(8) 0.9173(7) 0.1718(8) 0.119(3) Uani 0.644(16) 1 d D U P A 1
H30A H -0.3224 0.9747 0.2086 0.143 Uiso 0.644(16) 1 calc R U P A 1
H30B H -0.2893 0.8519 0.2028 0.143 Uiso 0.644(16) 1 calc R U P A 1
C30B C -0.3305(5) 0.9175(11) 0.1172(10) 0.094(4) Uani 0.356(16) 1 d D U P A 2
H30C H -0.3434 0.8555 0.0819 0.113 Uiso 0.356(16) 1 calc R U P A 2
H30D H -0.3769 0.9771 0.0944 0.113 Uiso 0.356(16) 1 calc R U P A 2
C31A C -0.4066(8) 0.9001(9) 0.1101(9) 0.166(6) Uani 0.644(16) 1 d . U P A 1
H31A H -0.4247 0.9664 0.0816 0.249 Uiso 0.644(16) 1 calc R U P A 1
H31B H -0.4717 0.8772 0.1363 0.249 Uiso 0.644(16) 1 calc R U P A 1
H31C H -0.3881 0.8457 0.0725 0.249 Uiso 0.644(16) 1 calc R U P A 1
C31B C -0.3590(18) 0.8917(15) 0.2002(11) 0.139(7) Uani 0.356(16) 1 d . U P A 2
H31D H -0.3195 0.8271 0.2190 0.208 Uiso 0.356(16) 1 calc R U P A 2
H31E H -0.4404 0.8811 0.1992 0.208 Uiso 0.356(16) 1 calc R U P A 2
H31F H -0.3354 0.9503 0.2359 0.208 Uiso 0.356(16) 1 calc R U P A 2

loop_
_atom_site_aniso_label
_atom_site_aniso_U_11
_atom_site_aniso_U_22
_atom_site_aniso_U_33
_atom_site_aniso_U_23
_atom_site_aniso_U_13
_atom_site_aniso_U_12
O2 0.0660(10) 0.0607(10) 0.1036(15) 0.0021(10) 0.0042(10) -0.0131(9)
O3 0.0857(12) 0.0566(10) 0.0923(14) -0.0008(10) 0.0217(10) -0.0163(9)
C10 0.0712(14) 0.0575(13) 0.0573(13) -0.0095(11) 0.0082(11) -0.0118(11)
C21 0.0523(12) 0.0445(11) 0.0727(15) -0.0007(10) 0.0038(10) 0.0028(10)
C8 0.0628(14) 0.0586(14) 0.0738(16) -0.0183(12) 0.0144(12) -0.0085(11)
C1 0.0605(12) 0.0486(11) 0.0546(12) -0.0056(10) -0.0008(10) -0.0001(10)
C20 0.0618(13) 0.0577(13) 0.0566(13) -0.0010(10) 0.0098(10) 0.0065(11)
C14 0.0576(12) 0.0456(12) 0.0661(14) -0.0062(10) 0.0063(11) -0.0008(10)
C15 0.0593(13) 0.0530(12) 0.0601(13) -0.0109(10) 0.0011(10) 0.0051(10)
C3 0.0560(12) 0.0560(13) 0.0668(15) -0.0128(11) 0.0052(11) -0.0035(10)
C22 0.0734(16) 0.0543(13) 0.0609(14) 0.0050(11) -0.0069(12) 0.0033(11)
C2 0.0622(13) 0.0500(12) 0.0559(13) -0.0098(10) 0.0035(10) -0.0058(10)
C4 0.0650(14) 0.0676(15) 0.0688(16) -0.0084(12) 0.0036(12) 0.0103(12)
C24 0.0743(16) 0.0537(14) 0.0890(19) 0.0093(13) 0.0076(14) -0.0022(12)
C7 0.0703(16) 0.0712(17) 0.102(2) -0.0250(16) 0.0258(16) 0.0010(14)
O1 0.1304(19) 0.0962(16) 0.0735(13) -0.0229(12) 0.0402(13) -0.0095(14)
C13 0.0692(15) 0.0561(14) 0.0667(15) -0.0024(11) -0.0074(12) -0.0084(12)
C27 0.0665(15) 0.0584(14) 0.0848(18) -0.0009(13) -0.0089(13) -0.0081(12)
C23 0.0621(14) 0.0696(16) 0.0764(16) 0.0134(13) 0.0063(12) -0.0038(12)
C12 0.0921(19) 0.0632(15) 0.0539(14) 0.0025(12) -0.0065(13) -0.0049(14)
C9 0.0821(17) 0.0639(15) 0.0693(16) -0.0210(13) 0.0228(13) -0.0202(13)
C16 0.0788(17) 0.0778(18) 0.0792(19) -0.0278(15) -0.0088(14) 0.0049(15)
C11 0.104(2) 0.0777(18) 0.0506(14) -0.0014(13) 0.0066(14) -0.0100(17)
C25 0.0678(15) 0.0624(15) 0.0848(18) -0.0006(13) 0.0064(13) 0.0006(13)
C19 0.0859(19) 0.091(2) 0.0722(18) 0.0102(16) 0.0205(15) 0.0134(16)
C6 0.0731(17) 0.0744(18) 0.109(2) -0.0109(18) 0.0095(16) 0.0174(15)
C26 0.0632(15) 0.0657(16) 0.097(2) -0.0015(15) -0.0001(14) -0.0069(13)
C5 0.0712(16) 0.0788(18) 0.091(2) -0.0033(16) -0.0006(15) 0.0153(14)
N1 0.0851(18) 0.0731(17) 0.188(4) -0.010(2) 0.046(2) 0.0072(14)
C18 0.113(3) 0.130(3) 0.0529(16) -0.0027(18) 0.0083(17) 0.029(3)
C28 0.107(2) 0.082(2) 0.104(3) 0.0056(19) 0.021(2) 0.0206(19)
C17 0.111(3) 0.114(3) 0.0666(19) -0.0286(19) -0.0151(18) 0.022(2)
C29 0.189(5) 0.135(4) 0.118(4) -0.014(3) 0.028(4) -0.020(4)
C30A 0.122(6) 0.105(5) 0.140(9) -0.023(6) 0.062(6) 0.002(4)
C30B 0.071(6) 0.125(9) 0.087(8) 0.002(7) 0.012(6) 0.016(6)
C31A 0.082(5) 0.151(8) 0.266(16) -0.063(9) 0.021(6) -0.007(5)
C31B 0.145(15) 0.155(13) 0.130(13) 0.005(10) 0.077(11) 0.002(11)

loop_
_atom_type_symbol
_atom_type_description
_atom_type_scat_dispersion_real
_atom_type_scat_dispersion_imag
_atom_type_scat_source
C C 0.0181 0.0091 'International Tables Vol C Tables 4.2.6.8 and 6.1.1.4'
H H 0.0000 0.0000 'International Tables Vol C Tables 4.2.6.8 and 6.1.1.4'
N N 0.0311 0.0180 'International Tables Vol C Tables 4.2.6.8 and 6.1.1.4'
O O 0.0492 0.0322 'International Tables Vol C Tables 4.2.6.8 and 6.1.1.4'

loop_
_geom_angle_atom_site_label_1
_geom_angle_atom_site_label_2
_geom_angle_atom_site_label_3
_geom_angle
C2 C10 C11 123.7(3)
C2 C10 C9 108.7(2)
C11 C10 C9 127.7(2)
O2 C21 C20 126.2(2)
O2 C21 C1 125.1(2)
C20 C21 C1 108.70(19)
C7 C8 C3 121.8(3)
C7 C8 C9 130.2(3)
C3 C8 C9 108.0(2)
C2 C1 C21 111.58(19)
C2 C1 C14 109.17(19)
C21 C1 C14 102.69(19)
C2 C1 C13 108.68(19)
C21 C1 C13 107.42(19)
C14 C1 C13 117.20(19)
C15 C20 C19 120.8(3)
C15 C20 C21 110.1(2)
C19 C20 C21 129.1(3)
O3 C14 C15 127.3(2)
O3 C14 C1 124.9(2)
C15 C14 C1 107.8(2)
C20 C15 C16 120.9(3)
C20 C15 C14 110.3(2)
C16 C15 C14 128.8(3)
C4 C3 C8 119.4(2)
C4 C3 C2 133.6(2)
C8 C3 C2 106.9(2)
C27 C22 C23 117.0(3)
C27 C22 C13 120.0(2)
C23 C22 C13 122.9(3)
C10 C2 C3 110.6(2)
C10 C2 C1 121.1(2)
C3 C2 C1 128.3(2)
C3 C4 C5 118.9(3)
C3 C4 H4 120.5
C5 C4 H4 120.5
C23 C24 C25 120.5(3)
C23 C24 H24 119.7
C25 C24 H24 119.7
C8 C7 C6 118.2(3)
C8 C7 H7 120.9
C6 C7 H7 120.9
C12 C13 C22 112.7(2)
C12 C13 C1 113.3(2)
C22 C13 C1 114.8(2)
C12 C13 H13 104.9
C22 C13 H13 104.9
C1 C13 H13 104.9
C26 C27 C22 121.9(3)
C26 C27 H27 119.0
C22 C27 H27 119.0
C22 C23 C24 122.1(3)
C22 C23 H23 118.9
C24 C23 H23 118.9
C11 C12 C13 120.8(3)
C11 C12 H12 119.6
C13 C12 H12 119.6
O1 C9 C10 126.6(3)
O1 C9 C8 127.6(3)
C10 C9 C8 105.8(2)
C17 C16 C15 118.0(3)
C17 C16 H16 121.0
C15 C16 H16 121.0
C12 C11 C10 118.9(3)
C12 C11 H11 120.5
C10 C11 H11 120.5
N1 C25 C24 122.4(3)
N1 C25 C26 121.1(3)
C24 C25 C26 116.5(3)
C18 C19 C20 117.4(3)
C18 C19 H19 121.3
C20 C19 H19 121.3
C5 C6 C7 120.6(3)
C5 C6 H6 119.7
C7 C6 H6 119.7
C27 C26 C25 121.9(3)
C27 C26 H26 119.0
C25 C26 H26 119.0
C6 C5 C4 121.0(3)
C6 C5 H5 119.5
C4 C5 H5 119.5
C25 N1 C30B 118.5(6)
C25 N1 C30A 120.3(4)
C25 N1 C28 121.5(3)
C30B N1 C28 115.3(6)
C30A N1 C28 116.1(4)
C19 C18 C17 121.2(3)
C19 C18 H18 119.4
C17 C18 H18 119.4
C29 C28 N1 112.7(4)
C29 C28 H28A 109.0
N1 C28 H28A 109.0
C29 C28 H28B 109.0
N1 C28 H28B 109.0
H28A C28 H28B 107.8
C16 C17 C18 121.6(3)
C16 C17 H17 119.2
C18 C17 H17 119.2
C28 C29 H29A 109.5
C28 C29 H29B 109.5
H29A C29 H29B 109.5
C28 C29 H29C 109.5
H29A C29 H29C 109.5
H29B C29 H29C 109.5
N1 C30A C31A 106.7(10)
N1 C30A H30A 110.4
C31A C30A H30A 110.4
N1 C30A H30B 110.4
C31A C30A H30B 110.4
H30A C30A H30B 108.6
N1 C30B C31B 104.8(14)
N1 C30B H30C 110.8
C31B C30B H30C 110.8
N1 C30B H30D 110.8
C31B C30B H30D 110.8
H30C C30B H30D 108.9
C30A C31A H31A 109.5
C30A C31A H31B 109.5
H31A C31A H31B 109.5
C30A C31A H31C 109.5
H31A C31A H31C 109.5
H31B C31A H31C 109.5
C30B C31B H31D 109.5
C30B C31B H31E 109.5
H31D C31B H31E 109.5
C30B C31B H31F 109.5
H31D C31B H31F 109.5
H31E C31B H31F 109.5

loop_
_geom_bond_atom_site_label_1
_geom_bond_atom_site_label_2
_geom_bond_distance
O2 C21 1.215(3)
O3 C14 1.207(3)
C10 C2 1.344(4)
C10 C11 1.436(4)
C10 C9 1.491(4)
C21 C20 1.472(3)
C21 C1 1.526(4)
C8 C7 1.369(4)
C8 C3 1.409(4)
C8 C9 1.491(4)
C1 C2 1.520(3)
C1 C14 1.544(3)
C1 C13 1.567(3)
C20 C15 1.380(4)
C20 C19 1.391(4)
C14 C15 1.479(4)
C15 C16 1.387(4)
C3 C4 1.367(4)
C3 C2 1.494(4)
C22 C27 1.372(4)
C22 C23 1.385(4)
C22 C13 1.526(4)
C4 C5 1.399(4)
C4 H4 0.9300
C24 C23 1.387(4)
C24 C25 1.396(4)
C24 H24 0.9300
C7 C6 1.391(5)
C7 H7 0.9300
O1 C9 1.210(3)
C13 C12 1.514(4)
C13 H13 0.9800
C27 C26 1.367(4)
C27 H27 0.9300
C23 H23 0.9300
C12 C11 1.327(4)
C12 H12 0.9300
C16 C17 1.356(5)
C16 H16 0.9300
C11 H11 0.9300
C25 N1 1.386(4)
C25 C26 1.399(4)
C19 C18 1.376(5)
C19 H19 0.9300
C6 C5 1.372(5)
C6 H6 0.9300
C26 H26 0.9300
C5 H5 0.9300
N1 C30B 1.464(5)
N1 C30A 1.470(5)
N1 C28 1.476(5)
C18 C17 1.380(6)
C18 H18 0.9300
C28 C29 1.453(6)
C28 H28A 0.9700
C28 H28B 0.9700
C17 H17 0.9300
C29 H29A 0.9600
C29 H29B 0.9600
C29 H29C 0.9600
C30A C31A 1.49(2)
C30A H30A 0.9700
C30A H30B 0.9700
C30B C31B 1.49(3)
C30B H30C 0.9700
C30B H30D 0.9700
C31A H31A 0.9600
C31A H31B 0.9600
C31A H31C 0.9600
C31B H31D 0.9600
C31B H31E 0.9600
C31B H31F 0.9600
